data_2003168
loop_
_publ_author_name
'Carriedo, Gabino A.'
'Fern\'andez, Lucia'
'G\'omez, Paloma'
'Garcia-Granda, Santiago'
'Vel\'azquez, Amador Men\'endez'

_publ_section_title
;
 cis-trans-[{N~3~P~3~Cl~4~(C~6~H~5~)(PPh~2~)}Mn(CO)~2~(bipy)
 {P(OPh)~3~}]PF~6~. A Cationic Manganese--Carbonyl Complex with a
 Phosphazenylphosphine Ligand
;
_journal_coden_ASTM ACSCEE
_journal_issue 1
_journal_name_full
;
 Acta Crystallographica, Section C: Crystal Structure Communications
;
_journal_page_first 20
_journal_page_last 23
_journal_paper_doi 10.1107/s0108270194006943
_journal_volume 51
_journal_year 1995
_chemical_formula_analytical ?
_chemical_formula_moiety ?
_chemical_formula_structural ?
_chemical_formula_sum 'C48 H38 Cl4 F6 Mn N5 O5 P6'
_chemical_formula_weight 1261.39
_space_group_IT_number 1
_symmetry_space_group_name_Hall 'P 1'
_symmetry_space_group_name_H-M 'P 1'
_cell_angle_alpha 97.68(4)
_cell_angle_beta 99.34(3)
_cell_angle_gamma 93.11(2)
_cell_formula_units_Z 1
_cell_length_a 10.563(2)
_cell_length_b 10.603(3)
_cell_length_c 12.250(3)
_cell_measurement_reflns_used 25
_cell_measurement_temperature 293
_cell_measurement_theta_max 20
_cell_measurement_theta_min 15
_cell_volume 1337.6(5)
_diffrn_radiation_type MoK\a
_diffrn_radiation_wavelength 0.71073
_diffrn_reflns_av_R_equivalents 0.050
_diffrn_reflns_limit_h_max 12
_diffrn_reflns_limit_h_min -10
_diffrn_reflns_limit_k_max 12
_diffrn_reflns_limit_k_min -12
_diffrn_reflns_limit_l_max 14
_diffrn_reflns_limit_l_min -14
_diffrn_reflns_number 10470
_diffrn_reflns_theta_max 24.97
_diffrn_standards_decay_% 12.00
_diffrn_standards_interval_count 200
_diffrn_standards_interval_time 60
_diffrn_standards_number 3
_exptl_absorpt_coefficient_mu 0.698
_exptl_absorpt_correction_T_max 0.31
_exptl_absorpt_correction_T_min 0.28
_exptl_crystal_colour yellow
_exptl_crystal_density_diffrn 1.566
_exptl_crystal_description 'prismatic plate'
_exptl_crystal_size_max 0.13
_exptl_crystal_size_mid 0.13
_exptl_crystal_size_min 0.07
_refine_diff_density_max 0.68
_refine_diff_density_min -0.30
_refine_ls_abs_structure_details
;
Flack H D (1983), Acta Cryst. A39, 876-881
;
_refine_ls_abs_structure_Flack -0.03(3)
_refine_ls_extinction_coef ?
_refine_ls_extinction_method none
_refine_ls_goodness_of_fit_all 0.957
_refine_ls_goodness_of_fit_obs 1.112
_refine_ls_hydrogen_treatment ' H atoms refined as riding with common isotropic U'
_refine_ls_number_parameters 682
_refine_ls_number_reflns 7302
_refine_ls_R_factor_obs 0.0442
_refine_ls_shift/esd_max 0.055
_refine_ls_structure_factor_coef Fsqd
_refine_ls_weighting_scheme
; calc w = 1/[\s^2^(F~o~^2^) + (0.0665P)^2^]
where P = (F~o~^2^ + 2F~c~^2^)/3
;
_refine_ls_wR_factor_all 0.1144
_refine_ls_wR_factor_obs 0.1082
_reflns_number_observed 5057
_reflns_number_total 7302
_reflns_observed_criterion I>2\s(I)
_cod_database_code 2003168

loop_
_symmetry_equiv_pos_as_xyz
'x, y, z'

loop_
_atom_site_aniso_label
_atom_site_aniso_U_11
_atom_site_aniso_U_12
_atom_site_aniso_U_13
_atom_site_aniso_U_22
_atom_site_aniso_U_23
_atom_site_aniso_U_33
Mn1 0.0264(5) 0.0025(4) 0.0048(4) 0.0267(5) 0.0051(4) 0.0354(5)
Cl1 0.043(2) -0.0095(9) 0.019(1) 0.065(2) 0.018(1) 0.074(2)
Cl2 0.076(2) 0.004(1) 0.025(2) 0.034(1) -0.013(2) 0.117(2)
Cl3 0.086(2) -0.019(2) 0.011(1) 0.091(2) -0.013(2) 0.042(2)
Cl4 0.041(2) 0.020(2) 0.012(2) 0.092(2) 0.039(2) 0.088(2)
P1 0.036(1) 0.0003(8) 0.0022(8) 0.041(1) 0.0125(8) 0.036(1)
P2 0.0264(9) 0.0004(7) 0.0042(7) 0.0290(8) 0.0025(7) 0.0308(9)
P3 0.0236(9) 0.0019(7) 0.0071(7) 0.0296(9) 0.0013(7) 0.0361(9)
P4 0.034(1) -0.0030(8) 0.0113(9) 0.0316(9) 0.0022(8) 0.051(2)
P5 0.031(1) -0.0037(8) 0.0050(8) 0.048(2) 0.0021(8) 0.039(1)
P6 0.065(2) -0.017(2) 0.024(2) 0.069(2) 0.002(2) 0.066(2)
F1 0.086(5) -0.013(5) 0.057(5) 0.181(8) -0.007(6) 0.196(9)
F2 0.060(4) 0.012(4) 0.080(7) 0.145(7) -0.055(8) 0.39(2)
F3 0.153(7) -0.010(5) 0.091(7) 0.089(5) 0.012(6) 0.28(2)
F4 0.175(9) -0.029(8) -0.015(6) 0.24(2) 0.035(7) 0.137(7)
F5 0.175(9) -0.051(6) 0.06(1) 0.090(6) 0.023(8) 0.43(2)
F6 0.179(9) -0.06(1) 0.006(6) 0.40(2) 0.061(9) 0.109(7)
O1 0.034(3) 0.014(3) 0.023(3) 0.076(4) 0.033(4) 0.107(5)
O2 0.084(4) -0.004(3) 0.026(3) 0.025(3) 0.006(2) 0.074(4)
O3 0.049(3) -0.016(2) -0.006(2) 0.058(3) 0.015(2) 0.045(3)
O4 0.049(3) 0.004(2) 0.011(2) 0.048(3) 0.012(2) 0.044(3)
O5 0.045(3) 0.021(3) 0.010(3) 0.070(3) 0.031(3) 0.060(3)
N1 0.027(3) 0.000(2) 0.010(2) 0.029(3) 0.001(2) 0.033(3)
N2 0.036(3) 0.001(3) 0.002(3) 0.024(3) 0.012(2) 0.046(3)
N3 0.032(3) 0.000(2) 0.012(3) 0.032(3) 0.008(2) 0.045(3)
N4 0.044(4) -0.015(3) 0.007(3) 0.049(4) 0.003(3) 0.054(4)
N5 0.035(3) -0.004(2) 0.014(3) 0.035(3) 0.001(3) 0.049(3)
C1 0.036(4) 0.007(3) 0.017(3) 0.037(4) 0.013(3) 0.045(4)
C2 0.032(4) 0.005(3) 0.004(3) 0.040(4) 0.009(3) 0.034(4)
C12 0.030(4) -0.001(4) 0.004(3) 0.063(5) 0.015(4) 0.041(4)
C13 0.032(4) -0.006(4) 0.008(4) 0.059(5) 0.022(4) 0.072(5)
C14 0.030(4) 0.006(4) 0.019(4) 0.090(7) 0.009(5) 0.066(5)
C15 0.037(4) 0.018(4) 0.008(3) 0.073(5) 0.006(4) 0.040(4)
C16 0.035(4) 0.008(3) 0.007(3) 0.052(4) 0.003(3) 0.032(4)
C22 0.044(4) 0.000(3) 0.003(3) 0.040(4) 0.021(3) 0.044(4)
C23 0.048(5) -0.011(4) 0.010(5) 0.035(4) 0.020(4) 0.094(7)
C24 0.077(6) -0.005(5) 0.007(5) 0.040(5) 0.029(4) 0.094(7)
C25 0.067(6) 0.011(4) 0.010(5) 0.035(4) 0.022(4) 0.084(6)
C26 0.044(4) 0.010(4) -0.005(4) 0.043(4) 0.012(4) 0.059(5)
C31 0.027(4) 0.001(3) -0.003(3) 0.051(4) 0.001(4) 0.056(5)
C32 0.037(4) -0.003(4) -0.003(4) 0.057(5) 0.008(4) 0.059(5)
C33 0.056(6) 0.001(4) -0.003(5) 0.052(5) 0.002(5) 0.088(7)
C34 0.057(5) 0.008(5) -0.016(4) 0.072(6) -0.003(5) 0.061(6)
C35 0.082(6) 0.012(5) -0.010(4) 0.072(6) 0.014(4) 0.042(5)
C36 0.078(6) -0.018(4) -0.014(4) 0.060(5) 0.022(4) 0.042(5)
C41 0.061(5) 0.000(4) 0.008(4) 0.042(4) 0.000(3) 0.034(4)
C42 0.057(5) -0.006(4) 0.012(4) 0.051(5) -0.001(3) 0.038(4)
C43 0.083(7) 0.016(5) 0.016(4) 0.043(4) 0.001(4) 0.045(4)
C44 0.073(6) 0.025(5) 0.022(5) 0.075(7) 0.002(5) 0.063(6)
C45 0.050(5) -0.005(5) 0.019(4) 0.076(6) -0.002(5) 0.066(5)
C46 0.057(5) -0.007(4) 0.014(4) 0.044(4) 0.008(4) 0.051(5)
C51 0.054(5) 0.002(4) 0.002(3) 0.035(4) 0.010(3) 0.040(4)
C52 0.083(6) 0.033(5) 0.032(5) 0.065(6) 0.037(5) 0.092(7)
C53 0.098(9) 0.036(6) 0.018(8) 0.072(7) 0.047(7) 0.15(2)
C54 0.13(1) 0.012(6) 0.032(7) 0.051(6) 0.039(5) 0.110(8)
C55 0.083(7) 0.009(5) 0.032(6) 0.052(5) 0.031(5) 0.096(7)
C56 0.067(6) 0.008(4) 0.013(5) 0.038(4) 0.015(4) 0.088(6)
C61 0.022(3) 0.012(3) 0.003(3) 0.044(4) -0.004(3) 0.029(4)
C62 0.031(4) 0.013(3) 0.005(3) 0.047(4) -0.009(3) 0.040(4)
C63 0.037(5) -0.005(4) 0.004(3) 0.087(7) -0.008(4) 0.042(4)
C64 0.040(5) 0.027(5) 0.013(4) 0.117(8) 0.017(5) 0.055(5)
C65 0.083(7) 0.044(5) 0.034(5) 0.068(6) 0.034(5) 0.065(5)
C66 0.047(4) 0.027(4) 0.018(3) 0.047(4) 0.024(3) 0.052(4)
C71 0.027(3) -0.002(3) 0.008(3) 0.029(3) 0.004(3) 0.038(4)
C72 0.054(5) 0.004(3) 0.014(3) 0.036(4) 0.001(3) 0.037(4)
C73 0.063(5) 0.007(4) 0.011(4) 0.044(4) 0.011(3) 0.041(4)
C74 0.060(5) -0.002(4) 0.029(4) 0.054(5) 0.016(4) 0.060(5)
C75 0.042(4) -0.015(4) 0.011(4) 0.059(5) 0.025(4) 0.071(6)
C76 0.040(4) 0.004(3) 0.002(4) 0.046(4) 0.014(4) 0.051(4)
C81 0.021(3) 0.003(3) 0.015(3) 0.036(4) -0.003(3) 0.044(4)
C82 0.039(4) 0.013(3) 0.017(3) 0.049(4) 0.012(4) 0.052(4)
C83 0.035(4) -0.004(4) 0.031(4) 0.062(5) 0.002(5) 0.085(6)
C84 0.026(4) 0.005(4) 0.021(4) 0.064(5) 0.002(5) 0.093(7)
C85 0.030(4) 0.027(4) 0.016(4) 0.061(5) 0.022(4) 0.082(6)
C86 0.034(4) 0.005(4) 0.018(4) 0.052(5) 0.014(4) 0.077(6)

loop_
_atom_site_label
_atom_site_occupancy
_atom_site_fract_x
_atom_site_fract_y
_atom_site_fract_z
_atom_site_U_iso_or_equiv
Mn1 1 0.0000 0.0000 0.0000 0.0295(2)
Cl1 1 -0.4009(2) -0.4136(2) -0.2245(2) 0.0591(5)
Cl2 1 -0.2239(2) -0.5486(2) -0.3713(2) 0.0771(7)
Cl3 1 -0.3004(3) -0.2937(2) -0.6486(2) 0.0756(7)
Cl4 1 -0.4416(2) -0.0979(2) -0.5158(2) 0.0705(6)
P1 1 0.0908(2) 0.0135(2) 0.1773(2) 0.0373(4)
P2 1 -0.0858(2) 0.0050(2) -0.1897(2) 0.0290(4)
P3 1 -0.1010(2) -0.1726(2) -0.3148(2) 0.0299(4)
P4 1 -0.2821(2) -0.3748(2) -0.3271(2) 0.0393(4)
P5 1 -0.3084(2) -0.2227(2) -0.4901(2) 0.0398(4)
P6 1 -0.5638(2) -0.5400(2) -0.9677(2) 0.0669(6)
F1 1 -0.4183(7) -0.5677(8) -0.9821(8) 0.155(3)
F2 1 -0.6994(6) -0.5224(8) -0.946(2) 0.203(5)
F3 1 -0.5973(8) -0.6842(7) -0.989(1) 0.169(4)
F4 1 -0.5930(9) -0.552(2) -1.0960(8) 0.190(4)
F5 1 -0.521(1) -0.4030(8) -0.9504(13) 0.235(6)
F6 1 -0.520(1) -0.542(2) -0.8444(8) 0.233(6)
O1 1 0.2605(5) -0.0284(5) -0.0491(5) 0.069(2)
O2 1 0.0296(5) 0.2814(5) 0.0241(5) 0.060(2)
O3 1 0.2038(5) 0.1263(5) 0.2105(4) 0.052(2)
O4 1 0.0095(5) 0.0287(4) 0.2772(4) 0.046(2)
O5 1 0.1699(5) -0.1026(5) 0.2091(4) 0.056(2)
N1 1 -0.1835(5) -0.0043(5) 0.0354(4) 0.029(2)
N2 1 -0.0391(5) -0.1909(4) 0.0028(4) 0.035(2)
N3 1 -0.1656(5) -0.2856(5) -0.2601(5) 0.036(2)
N4 1 -0.3641(6) -0.3313(6) -0.4320(5) 0.050(2)
N5 1 -0.1757(5) -0.1483(5) -0.4326(5) 0.040(2)
C1 1 0.1590(7) -0.0146(6) -0.0316(6) 0.037(2)
C2 1 0.0189(6) 0.1727(7) 0.0131(5) 0.035(2)
C12 1 -0.2360(6) -0.1209(7) 0.0464(6) 0.044(2)
C13 1 -0.3598(7) -0.1367(8) 0.0713(7) 0.054(2)
H13 1 -0.387(8) -0.241(9) 0.093(7) 0.09(3)
C14 1 -0.4305(7) -0.0337(9) 0.0807(7) 0.061(2)
H14 1 -0.5144(7) -0.0440(9) 0.0939(7) 0.065(4)
C15 1 -0.3798(7) 0.0855(8) 0.0708(6) 0.049(2)
H15 1 -0.4272(7) 0.1566(8) 0.0784(6) 0.065(4)
C16 1 -0.2548(6) 0.0955(7) 0.0490(5) 0.039(2)
H16 1 -0.2187(6) 0.1759(7) 0.0436(5) 0.065(4)
C22 1 -0.1533(7) -0.2281(6) 0.0289(6) 0.042(2)
C23 1 -0.1885(8) -0.3503(7) 0.0377(8) 0.059(2)
H23 1 -0.260(8) -0.379(7) 0.064(6) 0.05(2)
C24 1 -0.1024(9) -0.4425(8) 0.0228(8) 0.070(2)
H24 1 -0.1241(9) -0.5267(8) 0.0305(8) 0.065(4)
C25 1 0.0136(9) -0.4092(7) -0.0029(7) 0.061(2)
H25 1 0.0717(9) -0.4704(7) -0.0148(7) 0.065(4)
C26 1 0.0442(7) -0.2827(7) -0.0111(6) 0.049(2)
H26 1 0.1248(7) -0.2596(7) -0.0268(6) 0.065(4)
C31 1 0.2781(6) 0.1700(7) 0.3148(6) 0.047(2)
C32 1 0.3497(7) 0.2833(7) 0.3180(7) 0.053(2)
H32 1 0.3463(7) 0.3236(7) 0.2547(7) 0.065(4)
C33 1 0.4257(8) 0.3347(8) 0.4163(8) 0.068(2)
H33 1 0.4727(8) 0.4123(8) 0.4198(8) 0.065(4)
C34 1 0.4355(8) 0.2757(9) 0.5110(8) 0.067(2)
H34 1 0.4891(8) 0.3108(9) 0.5772(8) 0.065(4)
C35 1 0.3622(9) 0.1629(9) 0.5024(7) 0.066(2)
H35 1 0.3665(9) 0.1209(9) 0.5647(7) 0.065(4)
C36 1 0.2841(8) 0.1107(8) 0.4073(6) 0.063(2)
H36 1 0.2348(8) 0.0346(8) 0.4047(6) 0.065(4)
C41 1 -0.0797(7) 0.1206(7) 0.2916(6) 0.046(2)
C42 1 -0.0562(7) 0.2442(7) 0.2725(6) 0.049(2)
H42 1 0.0197(7) 0.2707(7) 0.2501(6) 0.065(4)
C43 1 -0.1499(9) 0.3265(7) 0.2878(6) 0.056(2)
H43 1 -0.1367(9) 0.4100(7) 0.2742(6) 0.065(4)
C44 1 -0.261(1) 0.2914(9) 0.3220(7) 0.069(2)
H44 1 -0.323(1) 0.3496(9) 0.3307(7) 0.065(4)
C45 1 -0.2809(8) 0.1674(9) 0.3437(7) 0.064(2)
H45 1 -0.3558(8) 0.1429(9) 0.3687(7) 0.065(4)
C46 1 -0.1910(7) 0.0804(7) 0.3287(6) 0.051(2)
H46 1 -0.2042(7) -0.0029(7) 0.3429(6) 0.065(4)
C51 1 0.1579(7) -0.2105(6) 0.2613(5) 0.043(2)
C52 1 0.2609(9) -0.2807(8) 0.2678(8) 0.075(3)
H52 1 0.3324(9) -0.2562(8) 0.2380(8) 0.065(4)
C53 1 0.260(2) -0.388(1) 0.319(2) 0.103(4)
H53 1 0.331(2) -0.437(1) 0.325(2) 0.065(4)
C54 1 0.151(2) -0.4236(9) 0.3609(9) 0.093(3)
H54 1 0.148(2) -0.4980(9) 0.3933(9) 0.065(4)
C55 1 0.0486(9) -0.3518(8) 0.3561(8) 0.073(3)
H55 1 -0.0225(9) -0.3747(8) 0.3871(8) 0.065(4)
C56 1 0.0511(8) -0.2443(7) 0.3044(8) 0.064(2)
H56 1 -0.0191(8) -0.1949(7) 0.2988(8) 0.065(4)
C61 1 -0.2531(6) 0.0461(6) -0.2080(5) 0.032(2)
C62 1 -0.3509(6) -0.0415(7) -0.2045(5) 0.040(2)
H62 1 -0.3334(6) -0.1263(7) -0.2031(5) 0.065(4)
C63 1 -0.4779(7) -0.0079(9) -0.2029(6) 0.057(2)
H63 1 -0.5445(7) -0.0687(9) -0.2023(6) 0.065(4)
C64 1 -0.4983(8) 0.118(2) -0.2022(7) 0.069(3)
H64 1 -0.5807(8) 0.143(2) -0.1991(7) 0.065(4)
C65 1 -0.4033(9) 0.2075(9) -0.2059(7) 0.066(2)
H65 1 -0.4214(9) 0.2923(9) -0.2062(7) 0.065(4)
C66 1 -0.2812(7) 0.1734(7) -0.2091(6) 0.045(2)
H66 1 -0.2163(7) 0.2351(7) -0.2120(6) 0.065(4)
C71 1 -0.0081(6) 0.1185(6) -0.2636(5) 0.031(2)
C72 1 -0.0666(7) 0.1461(6) -0.3651(6) 0.042(2)
H72 1 -0.1463(7) 0.1047(6) -0.3975(6) 0.065(4)
C73 1 -0.0110(8) 0.2333(7) -0.4209(6) 0.049(2)
H73 1 -0.0526(8) 0.2502(7) -0.4897(6) 0.065(4)
C74 1 0.1086(8) 0.2957(7) -0.3725(7) 0.056(2)
H74 1 0.1467(8) 0.3551(7) -0.4090(7) 0.065(4)
C75 1 0.1695(7) 0.2703(7) -0.2728(7) 0.056(2)
H75 1 0.2498(7) 0.3115(7) -0.2418(7) 0.065(4)
C76 1 0.1127(7) 0.1825(7) -0.2157(6) 0.045(2)
H76 1 0.1545(7) 0.1664(7) -0.1466(6) 0.065(4)
C81 1 0.0608(6) -0.2053(6) -0.3295(6) 0.033(2)
C82 1 0.1279(7) -0.1356(7) -0.3911(6) 0.045(2)
H82 1 0.0918(7) -0.0684(7) -0.4233(6) 0.065(4)
C83 1 0.2509(7) -0.1675(8) -0.4045(7) 0.059(2)
H83 1 0.2983(7) -0.1193(8) -0.4442(7) 0.065(4)
C84 1 0.3022(7) -0.2665(8) -0.3614(7) 0.060(2)
H84 1 0.3831(7) -0.2880(8) -0.3747(7) 0.065(4)
C85 1 0.2386(7) -0.3369(7) -0.2979(7) 0.055(2)
H85 1 0.2767(7) -0.4032(7) -0.2657(7) 0.065(4)
C86 1 0.1148(7) -0.3060(7) -0.2831(7) 0.053(2)
H86 1 0.0687(7) -0.3534(7) -0.2419(7) 0.065(4)

loop_
_atom_type_symbol
_atom_type_description
_atom_type_scat_source
_atom_type_scat_dispersion_real
_atom_type_scat_dispersion_imag
C C 'International Tables Vol C Tables 4.2.6.8 and 6.1.1.4' 0.0033 0.001
H H 'International Tables Vol C Tables 4.2.6.8 and 6.1.1.4' 0.0000 0.000
Cl Cl 'International Tables Vol C Tables 4.2.6.8 and 6.1.1.4' 0.1484 0.1
F F 'International Tables Vol C Tables 4.2.6.8 and 6.1.1.4' 0.0171 0.010
Mn Mn 'International Tables Vol C Tables 4.2.6.8 and 6.1.1.4' 0.3368 0.7
N N 'International Tables Vol C Tables 4.2.6.8 and 6.1.1.4' 0.0061 0.003
O O 'International Tables Vol C Tables 4.2.6.8 and 6.1.1.4' 0.0106 0.006
P P 'International Tables Vol C Tables 4.2.6.8 and 6.1.1.4' 0.1023 0.094
